data_7133116
loop_
_publ_author_name
'Wang, Manqing'
'Xu, Yuanshuang'
'Hou, Huihang'
'Zhang, Xinying'
'Fan, Xuesen'

_publ_section_title
;
 Divergent synthesis of pyrrolizine derivatives through C-H bond
 functionalization of pyrroles.
;
_journal_issue 51
_journal_name_full 'Chemical communications (Cambridge, England)'
_journal_page_first 6536
_journal_page_last 6539
_journal_paper_doi 10.1039/d4cc02158d
_journal_volume 60
_journal_year 2024
_chemical_formula_moiety 'C17 H15 F3 N2 O3'
_chemical_formula_sum 'C17 H15 F3 N2 O3'
_chemical_formula_weight 352.31
_space_group_crystal_system monoclinic
_space_group_IT_number 14
_space_group_name_Hall '-P 2ybc'
_space_group_name_H-M_alt 'P 1 21/c 1'
_atom_sites_solution_hydrogens geom
_atom_sites_solution_primary direct
_audit_creation_date 2023-12-13
_audit_creation_method
;
Olex2 1.3
(compiled 2020.11.12 svn.r5f609507 for OlexSys, GUI svn.r6408)
;
_audit_update_record
;
2024-04-30 deposited with the CCDC.	2024-05-29 downloaded from the CCDC.
;
_cell_angle_alpha 90
_cell_angle_beta 113.916(7)
_cell_angle_gamma 90
_cell_formula_units_Z 4
_cell_length_a 10.9356(7)
_cell_length_b 17.2071(9)
_cell_length_c 9.5578(5)
_cell_measurement_reflns_used 3881
_cell_measurement_temperature 293(2)
_cell_measurement_theta_max 71.2390
_cell_measurement_theta_min 5.1110
_cell_volume 1644.07(18)
_computing_cell_refinement 'CrysAlisPro 1.171.42.90a (Rigaku OD, 2023)'
_computing_data_collection 'CrysAlisPro 1.171.42.90a (Rigaku OD, 2023)'
_computing_data_reduction 'CrysAlisPro 1.171.42.90a (Rigaku OD, 2023)'
_computing_molecular_graphics 'Olex2 1.3 (Dolomanov et al., 2009)'
_computing_publication_material 'Olex2 1.3 (Dolomanov et al., 2009)'
_computing_structure_refinement 'SHELXL 2018/3 (Sheldrick, 2015)'
_computing_structure_solution 'SHELXS  (Sheldrick, 2008)'
_diffrn_ambient_temperature 293(2)
_diffrn_detector 'CCD plate'
_diffrn_detector_area_resol_mean 8.0521
_diffrn_detector_type EosS2
_diffrn_measured_fraction_theta_full 0.994
_diffrn_measured_fraction_theta_max 0.879
_diffrn_measurement_details
;
List of Runs (angles in degrees, time in seconds):

  # Type    Start    End  Width  t~exp~   \w     \q     \k     \f   Frames
#--------------------------------------------------------------------------
  1  \w    -77.00 -36.00   1.00    1.00    --  -35.62 111.00 133.00   41
  2  \w     34.00  74.00   1.00    1.00    --   35.62-111.00  39.00   40
  3  \w    110.00 168.00   1.00    1.72    --  106.81 111.00 133.00   58
  4  \w     75.00 101.00   1.00    1.72    --  106.81-111.00  39.00   26
  5  \w    -65.00  23.00   1.00    1.00    --  -35.62  19.00-150.00   88
  6  \w     17.00  83.00   1.00    1.00    --   35.62  38.00 -30.00   66
  7  \w    -15.00  52.00   1.00    1.00    --   35.62 -57.00 -60.00   67
  8  \w     68.00 102.00   1.00    1.00    --   35.62 178.00-180.00   34
  9  \w     37.00  95.00   1.00    1.72    --  106.81 -95.00  60.00   58
 10  \w     52.00  96.00   1.00    1.72    --  106.81-111.00-150.00   44
 11  \w    112.00 160.00   1.00    1.72    --  106.81  77.00  30.00   48
 12  \w    106.00 163.00   1.00    1.72    --  106.81  77.00 -60.00   57
 13  \w     54.00 106.00   1.00    1.72    --  106.81-111.00 120.00   52
 14  \w    105.00 175.00   1.00    1.72    --  106.81  45.00-180.00   70
 15  \w     91.00 117.00   1.00    1.72    --  106.81  61.00 -90.00   26
 16  \w    143.00 174.00   1.00    1.72    --  106.81  61.00 -90.00   31
 17  \w     38.00 113.00   1.00    1.72    --  106.81 -30.00   0.00   75
;
_diffrn_measurement_device 'four-circle diffractometer'
_diffrn_measurement_device_type 'SuperNova, Dual, Cu at home/near, EosS2'
_diffrn_measurement_method '\w scans'
_diffrn_orient_matrix_type 'CrysAlisPro convention (1999,Acta A55,543-557)'
_diffrn_orient_matrix_UB_11 0.0936870000
_diffrn_orient_matrix_UB_12 -0.0058360000
_diffrn_orient_matrix_UB_13 -0.0841130000
_diffrn_orient_matrix_UB_21 -0.0326958000
_diffrn_orient_matrix_UB_22 -0.0872008000
_diffrn_orient_matrix_UB_23 -0.0284281000
_diffrn_orient_matrix_UB_31 -0.1179257000
_diffrn_orient_matrix_UB_32 0.0194937000
_diffrn_orient_matrix_UB_33 -0.1522820000
_diffrn_radiation_monochromator mirror
_diffrn_radiation_probe x-ray
_diffrn_radiation_type 'Cu K\a'
_diffrn_radiation_wavelength 1.54184
_diffrn_reflns_av_R_equivalents 0.0326
_diffrn_reflns_av_unetI/netI 0.0385
_diffrn_reflns_Laue_measured_fraction_full 0.994
_diffrn_reflns_Laue_measured_fraction_max 0.879
_diffrn_reflns_limit_h_max 13
_diffrn_reflns_limit_h_min -13
_diffrn_reflns_limit_k_max 20
_diffrn_reflns_limit_k_min -21
_diffrn_reflns_limit_l_max 9
_diffrn_reflns_limit_l_min -11
_diffrn_reflns_number 6475
_diffrn_reflns_point_group_measured_fraction_full 0.994
_diffrn_reflns_point_group_measured_fraction_max 0.879
_diffrn_reflns_theta_full 67.684
_diffrn_reflns_theta_max 79.798
_diffrn_reflns_theta_min 4.423
_diffrn_source 'micro-focus sealed X-ray tube'
_diffrn_source_type 'SuperNova (Cu) X-ray Source'
_exptl_absorpt_coefficient_mu 1.044
_exptl_absorpt_correction_T_max 1.00000
_exptl_absorpt_correction_T_min 0.84091
_exptl_absorpt_correction_type multi-scan
_exptl_absorpt_process_details
;
CrysAlisPro 1.171.42.90a (Rigaku Oxford Diffraction, 2023)
Empirical absorption correction using spherical harmonics,
implemented in SCALE3 ABSPACK scaling algorithm.
;
_exptl_crystal_colour 'clear yellowish yellow'
_exptl_crystal_colour_lustre clear
_exptl_crystal_colour_modifier yellowish
_exptl_crystal_colour_primary yellow
_exptl_crystal_density_diffrn 1.423
_exptl_crystal_description block
_exptl_crystal_F_000 728
_exptl_crystal_size_max 0.2
_exptl_crystal_size_mid 0.12
_exptl_crystal_size_min 0.1
_refine_diff_density_max 0.264
_refine_diff_density_min -0.263
_refine_diff_density_rms 0.054
_refine_ls_extinction_method none
_refine_ls_goodness_of_fit_ref 1.104
_refine_ls_hydrogen_treatment constr
_refine_ls_matrix_type full
_refine_ls_number_parameters 229
_refine_ls_number_reflns 3142
_refine_ls_number_restraints 0
_refine_ls_restrained_S_all 1.104
_refine_ls_R_factor_all 0.0659
_refine_ls_R_factor_gt 0.0531
_refine_ls_shift/su_max 0.000
_refine_ls_shift/su_mean 0.000
_refine_ls_structure_factor_coef Fsqd
_refine_ls_weighting_details 'w=1/[\s^2^(Fo^2^)+(0.0631P)^2^+1.0075P] where P=(Fo^2^+2Fc^2^)/3'
_refine_ls_weighting_scheme calc
_refine_ls_wR_factor_gt 0.1416
_refine_ls_wR_factor_ref 0.1518
_reflns_Friedel_coverage 0.000
_reflns_number_gt 2633
_reflns_number_total 3142
_reflns_threshold_expression 'I > 2\s(I)'
_cod_data_source_file d4cc02158d2.cif
_cod_data_source_block 3ra
_cod_depositor_comments 'Adding full bibliography for 7133115--7133116.cif.'
_cod_database_code 7133116
_shelx_shelxl_version_number 2018/3
_chemical_oxdiff_formula 'C1 H1 O1 N1'
_shelx_space_group_comment
;
The symmetry employed for this shelxl refinement is uniquely defined
by the following loop, which should always be used as a source of
symmetry information in preference to the above space-group names.
They are only intended as comments.
;
_shelx_estimated_absorpt_t_max 0.903
_shelx_estimated_absorpt_t_min 0.818
_reflns_odcompleteness_completeness 99.41
_reflns_odcompleteness_iscentric 1
_reflns_odcompleteness_theta 66.97
_olex2_refinement_description
;
1. Fixed Uiso
 At 1.2 times of:
  All C(H) groups, All N(H) groups
 At 1.5 times of:
  All C(H,H,H) groups, All O(H) groups
2.a Aromatic/amide H refined with riding coordinates:
 N2(H2), C3(H3A), C4(H4), C13(H13), C14(H14), C15(H15), C16(H16), C17(H17)
2.b Idealised Me refined as rotating group:
 C1(H1A,H1B,H1C), C11(H11A,H11B,H11C)
2.c Idealised tetrahedral OH refined as rotating group:
 O3(H3)
;
_olex2_submission_special_instructions 'No special instructions were received'
_oxdiff_exptl_absorpt_empirical_details
;
Empirical correction (ABSPACK) includes:
- Absorption correction using spherical harmonics
- Frame scaling
;
_oxdiff_exptl_absorpt_empirical_full_max 2.315
_oxdiff_exptl_absorpt_empirical_full_min 0.578

loop_
_space_group_symop_operation_xyz
'x, y, z'
'-x, y+1/2, -z+1/2'
'-x, -y, -z'
'x, -y-1/2, z-1/2'

loop_
_atom_site_label
_atom_site_type_symbol
_atom_site_fract_x
_atom_site_fract_y
_atom_site_fract_z
_atom_site_U_iso_or_equiv
_atom_site_adp_type
_atom_site_occupancy
_atom_site_site_symmetry_order
_atom_site_calc_flag
_atom_site_refinement_flags_posn
_atom_site_refinement_flags_adp
_atom_site_refinement_flags_occupancy
_atom_site_disorder_assembly
_atom_site_disorder_group
F1 F 0.97175(14) 0.43095(10) 0.56950(18) 0.0535(4) Uani 1 1 d . . . . .
F2 F 0.84743(16) 0.42064(12) 0.33156(17) 0.0609(5) Uani 1 1 d . . . . .
F3 F 0.92068(16) 0.31880(10) 0.4686(3) 0.0683(6) Uani 1 1 d . . . . .
O1 O 0.7224(2) 0.13234(9) 0.4749(2) 0.0488(5) Uani 1 1 d . . . . .
O2 O 0.64391(17) 0.22842(9) 0.23304(16) 0.0365(4) Uani 1 1 d . . . . .
O3 O 0.79361(16) 0.36784(10) 0.65468(16) 0.0377(4) Uani 1 1 d . . . . .
H3 H 0.731909 0.349919 0.672482 0.057 Uiso 1 1 calc R U . . .
N1 N 0.68309(18) 0.46456(10) 0.4669(2) 0.0304(4) Uani 1 1 d . . . . .
N2 N 0.6952(2) 0.21041(11) 0.4837(2) 0.0386(5) Uani 1 1 d . . . . .
H2 H 0.702455 0.230229 0.569333 0.046 Uiso 1 1 calc R U . . .
C1 C 0.8219(3) 0.55912(17) 0.6724(3) 0.0545(7) Uani 1 1 d . . . . .
H1A H 0.812465 0.532747 0.755956 0.082 Uiso 1 1 calc R U . . .
H1B H 0.822625 0.614250 0.688145 0.082 Uiso 1 1 calc R U . . .
H1C H 0.904275 0.543702 0.667039 0.082 Uiso 1 1 calc R U . . .
C2 C 0.7082(3) 0.53854(13) 0.5272(3) 0.0374(5) Uani 1 1 d . . . . .
C3 C 0.6039(3) 0.58345(14) 0.4314(3) 0.0461(6) Uani 1 1 d . . . . .
H3A H 0.594073 0.636425 0.443194 0.055 Uiso 1 1 calc R U . . .
C4 C 0.5139(3) 0.53706(14) 0.3124(3) 0.0423(6) Uani 1 1 d . . . . .
H4 H 0.435162 0.553147 0.232834 0.051 Uiso 1 1 calc R U . . .
C5 C 0.5663(2) 0.46327(13) 0.3382(2) 0.0314(5) Uani 1 1 d . . . . .
C6 C 0.5383(2) 0.38361(12) 0.2861(2) 0.0277(4) Uani 1 1 d . . . . .
C7 C 0.6390(2) 0.33789(12) 0.3822(2) 0.0251(4) Uani 1 1 d . . . . .
C8 C 0.7470(2) 0.38849(12) 0.5019(2) 0.0249(4) Uani 1 1 d . . . . .
C9 C 0.8729(2) 0.39001(14) 0.4679(3) 0.0353(5) Uani 1 1 d . . . . .
C10 C 0.6578(2) 0.25450(12) 0.3591(2) 0.0248(4) Uani 1 1 d . . . . .
C11 C 0.8631(3) 0.12132(19) 0.5211(3) 0.0624(9) Uani 1 1 d . . . . .
H11A H 0.890972 0.146551 0.449336 0.094 Uiso 1 1 calc R U . . .
H11B H 0.882221 0.066752 0.523888 0.094 Uiso 1 1 calc R U . . .
H11C H 0.910414 0.143258 0.621001 0.094 Uiso 1 1 calc R U . . .
C12 C 0.4161(2) 0.35965(14) 0.1556(2) 0.0347(5) Uani 1 1 d . . . . .
C13 C 0.3435(2) 0.29544(15) 0.1641(3) 0.0417(6) Uani 1 1 d . . . . .
H13 H 0.374189 0.265093 0.252223 0.050 Uiso 1 1 calc R U . . .
C14 C 0.2257(3) 0.27611(19) 0.0426(4) 0.0585(8) Uani 1 1 d . . . . .
H14 H 0.177309 0.232932 0.049506 0.070 Uiso 1 1 calc R U . . .
C15 C 0.1794(3) 0.3204(2) -0.0888(4) 0.0723(10) Uani 1 1 d . . . . .
H15 H 0.099576 0.307451 -0.170135 0.087 Uiso 1 1 calc R U . . .
C16 C 0.2514(4) 0.3832(3) -0.0987(4) 0.0814(12) Uani 1 1 d . . . . .
H16 H 0.221174 0.412491 -0.188140 0.098 Uiso 1 1 calc R U . . .
C17 C 0.3683(3) 0.4039(2) 0.0220(3) 0.0614(9) Uani 1 1 d . . . . .
H17 H 0.415456 0.447534 0.014404 0.074 Uiso 1 1 calc R U . . .

loop_
_atom_site_aniso_label
_atom_site_aniso_U_11
_atom_site_aniso_U_22
_atom_site_aniso_U_33
_atom_site_aniso_U_23
_atom_site_aniso_U_13
_atom_site_aniso_U_12
F1 0.0297(8) 0.0619(10) 0.0573(9) -0.0039(8) 0.0057(7) -0.0163(7)
F2 0.0506(10) 0.0947(14) 0.0437(9) 0.0081(8) 0.0258(7) -0.0067(9)
F3 0.0404(9) 0.0472(9) 0.1206(16) -0.0109(10) 0.0359(10) 0.0056(7)
O1 0.0621(12) 0.0244(8) 0.0403(9) 0.0004(7) 0.0007(8) 0.0070(8)
O2 0.0466(10) 0.0351(8) 0.0230(7) -0.0037(6) 0.0091(7) 0.0070(7)
O3 0.0387(9) 0.0420(9) 0.0211(7) 0.0028(6) 0.0003(6) -0.0123(7)
N1 0.0287(9) 0.0241(9) 0.0317(9) -0.0032(7) 0.0054(8) -0.0010(7)
N2 0.0610(14) 0.0235(9) 0.0228(9) -0.0011(7) 0.0081(9) 0.0055(9)
C1 0.0523(16) 0.0464(15) 0.0588(17) -0.0251(13) 0.0162(14) -0.0148(13)
C2 0.0410(13) 0.0268(11) 0.0448(13) -0.0066(10) 0.0179(11) -0.0063(10)
C3 0.0513(16) 0.0240(11) 0.0631(16) 0.0000(11) 0.0231(13) 0.0009(11)
C4 0.0353(13) 0.0331(12) 0.0503(14) 0.0094(11) 0.0089(11) 0.0076(10)
C5 0.0282(11) 0.0279(11) 0.0313(11) 0.0029(8) 0.0053(9) 0.0008(9)
C6 0.0247(10) 0.0280(10) 0.0243(10) 0.0013(8) 0.0036(8) 0.0004(8)
C7 0.0232(10) 0.0261(10) 0.0200(9) 0.0001(7) 0.0027(8) -0.0007(8)
C8 0.0233(10) 0.0246(10) 0.0198(9) 0.0009(7) 0.0015(8) -0.0010(8)
C9 0.0250(11) 0.0361(12) 0.0378(12) -0.0008(9) 0.0055(9) -0.0016(9)
C10 0.0208(9) 0.0271(10) 0.0196(9) -0.0018(7) 0.0011(7) 0.0006(8)
C11 0.065(2) 0.068(2) 0.0362(14) 0.0085(13) 0.0020(13) 0.0265(16)
C12 0.0260(11) 0.0376(12) 0.0285(11) -0.0010(9) -0.0012(9) 0.0020(9)
C13 0.0301(12) 0.0394(13) 0.0436(13) -0.0042(10) 0.0024(10) -0.0021(10)
C14 0.0339(14) 0.0552(17) 0.070(2) -0.0181(15) 0.0043(14) -0.0066(13)
C15 0.0391(16) 0.090(3) 0.0511(18) -0.0162(17) -0.0194(14) -0.0003(17)
C16 0.062(2) 0.105(3) 0.0392(16) 0.0157(17) -0.0187(15) -0.002(2)
C17 0.0525(17) 0.068(2) 0.0391(14) 0.0157(14) -0.0070(13) -0.0056(15)

loop_
_atom_type_symbol
_atom_type_description
_atom_type_scat_dispersion_real
_atom_type_scat_dispersion_imag
_atom_type_scat_source
C C 0.0181 0.0091 'International Tables Vol C Tables 4.2.6.8 and 6.1.1.4'
H H 0.0000 0.0000 'International Tables Vol C Tables 4.2.6.8 and 6.1.1.4'
F F 0.0727 0.0534 'International Tables Vol C Tables 4.2.6.8 and 6.1.1.4'
N N 0.0311 0.0180 'International Tables Vol C Tables 4.2.6.8 and 6.1.1.4'
O O 0.0492 0.0322 'International Tables Vol C Tables 4.2.6.8 and 6.1.1.4'

loop_
_geom_angle_atom_site_label_1
_geom_angle_atom_site_label_2
_geom_angle_atom_site_label_3
_geom_angle
_geom_angle_site_symmetry_1
_geom_angle_site_symmetry_3
_geom_angle_publ_flag
N2 O1 C11 109.9(2) . . ?
C8 O3 H3 109.5 . . ?
C2 N1 C8 137.53(19) . . ?
C5 N1 C2 110.25(19) . . ?
C5 N1 C8 112.21(17) . . ?
O1 N2 H2 120.2 . . ?
C10 N2 O1 119.67(18) . . ?
C10 N2 H2 120.2 . . ?
H1A C1 H1B 109.5 . . ?
H1A C1 H1C 109.5 . . ?
H1B C1 H1C 109.5 . . ?
C2 C1 H1A 109.5 . . ?
C2 C1 H1B 109.5 . . ?
C2 C1 H1C 109.5 . . ?
N1 C2 C1 124.1(2) . . ?
C3 C2 N1 105.6(2) . . ?
C3 C2 C1 130.1(2) . . ?
C2 C3 H3A 125.1 . . ?
C2 C3 C4 109.8(2) . . ?
C4 C3 H3A 125.1 . . ?
C3 C4 H4 127.0 . . ?
C5 C4 C3 105.9(2) . . ?
C5 C4 H4 127.0 . . ?
N1 C5 C4 108.4(2) . . ?
N1 C5 C6 108.33(18) . . ?
C4 C5 C6 143.0(2) . . ?
C5 C6 C12 123.35(19) . . ?
C7 C6 C5 108.35(18) . . ?
C7 C6 C12 128.2(2) . . ?
C6 C7 C8 109.97(17) . . ?
C6 C7 C10 125.65(18) . . ?
C10 C7 C8 123.33(17) . . ?
O3 C8 N1 114.23(17) . . ?
O3 C8 C7 118.89(17) . . ?
O3 C8 C9 104.44(17) . . ?
N1 C8 C7 100.69(15) . . ?
N1 C8 C9 108.84(17) . . ?
C9 C8 C7 109.57(17) . . ?
F1 C9 F2 107.0(2) . . ?
F1 C9 F3 106.46(19) . . ?
F1 C9 C8 112.83(19) . . ?
F2 C9 F3 107.3(2) . . ?
F2 C9 C8 111.44(18) . . ?
F3 C9 C8 111.50(19) . . ?
O2 C10 N2 122.53(19) . . ?
O2 C10 C7 121.89(18) . . ?
N2 C10 C7 115.54(17) . . ?
O1 C11 H11A 109.5 . . ?
O1 C11 H11B 109.5 . . ?
O1 C11 H11C 109.5 . . ?
H11A C11 H11B 109.5 . . ?
H11A C11 H11C 109.5 . . ?
H11B C11 H11C 109.5 . . ?
C13 C12 C6 121.4(2) . . ?
C13 C12 C17 118.7(2) . . ?
C17 C12 C6 119.9(2) . . ?
C12 C13 H13 119.8 . . ?
C14 C13 C12 120.4(3) . . ?
C14 C13 H13 119.8 . . ?
C13 C14 H14 119.8 . . ?
C15 C14 C13 120.5(3) . . ?
C15 C14 H14 119.8 . . ?
C14 C15 H15 120.3 . . ?
C16 C15 C14 119.5(3) . . ?
C16 C15 H15 120.3 . . ?
C15 C16 H16 119.6 . . ?
C15 C16 C17 120.9(3) . . ?
C17 C16 H16 119.6 . . ?
C12 C17 H17 119.9 . . ?
C16 C17 C12 120.2(3) . . ?
C16 C17 H17 119.9 . . ?

loop_
_geom_bond_atom_site_label_1
_geom_bond_atom_site_label_2
_geom_bond_distance
_geom_bond_site_symmetry_2
_geom_bond_publ_flag
F1 C9 1.326(3) . ?
F2 C9 1.326(3) . ?
F3 C9 1.331(3) . ?
O1 N2 1.386(2) . ?
O1 C11 1.431(4) . ?
O2 C10 1.236(2) . ?
O3 H3 0.8200 . ?
O3 C8 1.383(2) . ?
N1 C2 1.378(3) . ?
N1 C5 1.368(3) . ?
N1 C8 1.457(3) . ?
N2 H2 0.8600 . ?
N2 C10 1.329(3) . ?
C1 H1A 0.9600 . ?
C1 H1B 0.9600 . ?
C1 H1C 0.9600 . ?
C1 C2 1.483(3) . ?
C2 C3 1.375(4) . ?
C3 H3A 0.9300 . ?
C3 C4 1.411(4) . ?
C4 H4 0.9300 . ?
C4 C5 1.374(3) . ?
C5 C6 1.448(3) . ?
C6 C7 1.362(3) . ?
C6 C12 1.470(3) . ?
C7 C8 1.538(3) . ?
C7 C10 1.478(3) . ?
C8 C9 1.538(3) . ?
C11 H11A 0.9600 . ?
C11 H11B 0.9600 . ?
C11 H11C 0.9600 . ?
C12 C13 1.382(4) . ?
C12 C17 1.394(3) . ?
C13 H13 0.9300 . ?
C13 C14 1.381(3) . ?
C14 H14 0.9300 . ?
C14 C15 1.378(5) . ?
C15 H15 0.9300 . ?
C15 C16 1.364(6) . ?
C16 H16 0.9300 . ?
C16 C17 1.377(4) . ?
C17 H17 0.9300 . ?

loop_
_geom_torsion_atom_site_label_1
_geom_torsion_atom_site_label_2
_geom_torsion_atom_site_label_3
_geom_torsion_atom_site_label_4
_geom_torsion
_geom_torsion_site_symmetry_1
_geom_torsion_site_symmetry_2
_geom_torsion_site_symmetry_3
_geom_torsion_site_symmetry_4
_geom_torsion_publ_flag
O1 N2 C10 O2 1.1(3) . . . . ?
O1 N2 C10 C7 -176.44(19) . . . . ?
O3 C8 C9 F1 -49.8(2) . . . . ?
O3 C8 C9 F2 -170.26(19) . . . . ?
O3 C8 C9 F3 69.9(2) . . . . ?
N1 C2 C3 C4 0.4(3) . . . . ?
N1 C5 C6 C7 -0.8(3) . . . . ?
N1 C5 C6 C12 176.1(2) . . . . ?
N1 C8 C9 F1 72.6(2) . . . . ?
N1 C8 C9 F2 -47.9(2) . . . . ?
N1 C8 C9 F3 -167.69(18) . . . . ?
C1 C2 C3 C4 -175.5(3) . . . . ?
C2 N1 C5 C4 0.3(3) . . . . ?
C2 N1 C5 C6 -175.35(19) . . . . ?
C2 N1 C8 O3 45.3(3) . . . . ?
C2 N1 C8 C7 174.0(3) . . . . ?
C2 N1 C8 C9 -70.9(3) . . . . ?
C2 C3 C4 C5 -0.2(3) . . . . ?
C3 C4 C5 N1 -0.1(3) . . . . ?
C3 C4 C5 C6 173.1(3) . . . . ?
C4 C5 C6 C7 -174.0(3) . . . . ?
C4 C5 C6 C12 2.9(5) . . . . ?
C5 N1 C2 C1 175.8(2) . . . . ?
C5 N1 C2 C3 -0.4(3) . . . . ?
C5 N1 C8 O3 -135.29(19) . . . . ?
C5 N1 C8 C7 -6.7(2) . . . . ?
C5 N1 C8 C9 108.5(2) . . . . ?
C5 C6 C7 C8 -3.5(2) . . . . ?
C5 C6 C7 C10 -172.0(2) . . . . ?
C5 C6 C12 C13 -134.1(3) . . . . ?
C5 C6 C12 C17 43.2(4) . . . . ?
C6 C7 C8 O3 131.6(2) . . . . ?
C6 C7 C8 N1 6.0(2) . . . . ?
C6 C7 C8 C9 -108.5(2) . . . . ?
C6 C7 C10 O2 43.4(3) . . . . ?
C6 C7 C10 N2 -139.0(2) . . . . ?
C6 C12 C13 C14 177.0(2) . . . . ?
C6 C12 C17 C16 -177.8(3) . . . . ?
C7 C6 C12 C13 42.2(4) . . . . ?
C7 C6 C12 C17 -140.5(3) . . . . ?
C7 C8 C9 F1 -178.22(18) . . . . ?
C7 C8 C9 F2 61.4(2) . . . . ?
C7 C8 C9 F3 -58.5(2) . . . . ?
C8 N1 C2 C1 -4.8(4) . . . . ?
C8 N1 C2 C3 178.9(2) . . . . ?
C8 N1 C5 C4 -179.21(19) . . . . ?
C8 N1 C5 C6 5.1(2) . . . . ?
C8 C7 C10 O2 -123.8(2) . . . . ?
C8 C7 C10 N2 53.8(3) . . . . ?
C10 C7 C8 O3 -59.5(3) . . . . ?
C10 C7 C8 N1 174.95(18) . . . . ?
C10 C7 C8 C9 60.4(2) . . . . ?
C11 O1 N2 C10 96.0(3) . . . . ?
C12 C6 C7 C8 179.8(2) . . . . ?
C12 C6 C7 C10 11.2(4) . . . . ?
C12 C13 C14 C15 0.3(5) . . . . ?
C13 C12 C17 C16 -0.4(5) . . . . ?
C13 C14 C15 C16 0.6(6) . . . . ?
C14 C15 C16 C17 -1.3(6) . . . . ?
C15 C16 C17 C12 1.3(6) . . . . ?
C17 C12 C13 C14 -0.3(4) . . . . ?
